data_2007439
loop_
_publ_author_name
'Elmali, Ayhan'
'Elerman, Yal\;cin'
'Svoboda, Ingrid'
'Fuess, Hartmut'

_publ_section_title
;
 <i>N</i>-(3,5-Dichlorophenyl)naphthaldimine
;
_journal_issue 7
_journal_name_full 'Acta Crystallographica Section C'
_journal_page_first 974
_journal_page_last 976
_journal_paper_doi 10.1107/S0108270198001176
_journal_volume 54
_journal_year 1998
_chemical_formula_moiety 'C17 H11 Cl2 N O'
_chemical_formula_sum 'C17 H11 Cl2 N O'
_chemical_formula_weight 316.19
_chemical_name_systematic
;
 ?
;
_space_group_IT_number 19
_symmetry_cell_setting orthorhombic
_symmetry_space_group_name_Hall 'P 2ac 2ab'
_symmetry_space_group_name_H-M 'P 21 21 21'
_audit_creation_method SHELXL
_cell_angle_alpha 90.00
_cell_angle_beta 90.00
_cell_angle_gamma 90.00
_cell_formula_units_Z 4
_cell_length_a 4.7410(9)
_cell_length_b 15.293(5)
_cell_length_c 19.610(5)
_cell_measurement_reflns_used 25
_cell_measurement_temperature 293(2)
_cell_measurement_theta_max 12.00
_cell_measurement_theta_min 2.47
_cell_volume 1421.8(6)
_computing_cell_refinement
;
Nonius diffractometer control software (Nonius, 1993)
;
_computing_data_collection
;
Nonius diffractometer control software (Nonius, 1993)
;
_computing_data_reduction 'REDU4 (Stoe & Cie, 1991)'
_computing_molecular_graphics 'ORTEPII (Johnson, 1976)'
_computing_publication_material 'SHELXL93 (Sheldrick, 1993)'
_computing_structure_refinement 'SHELXL-93 (Sheldrick, 1993)'
_computing_structure_solution 'SHELXS-86 (Sheldrick, 1990)'
_diffrn_ambient_temperature 293(2)
_diffrn_measurement_device 'Nonius CAD-4'
_diffrn_measurement_method \w/2\q
_diffrn_radiation_monochromator graphite
_diffrn_radiation_source 'fine-focus sealed tube'
_diffrn_radiation_type MoK\a
_diffrn_radiation_wavelength 0.71093
_diffrn_reflns_av_R_equivalents 0.0228
_diffrn_reflns_av_sigmaI/netI 0.0195
_diffrn_reflns_limit_h_max 3
_diffrn_reflns_limit_h_min -5
_diffrn_reflns_limit_k_max 0
_diffrn_reflns_limit_k_min -18
_diffrn_reflns_limit_l_max 0
_diffrn_reflns_limit_l_min -23
_diffrn_reflns_number 2326
_diffrn_reflns_theta_max 25.47
_diffrn_reflns_theta_min 1.69
_diffrn_standards_decay_% 3.7
_diffrn_standards_interval_time 120
_diffrn_standards_number 3
_exptl_absorpt_coefficient_mu 0.453
_exptl_absorpt_correction_T_max 0.900
_exptl_absorpt_correction_T_min 0.818
_exptl_absorpt_correction_type psi-scan
_exptl_absorpt_process_details ' (North, Phillips & Mathews, 1968) '
_exptl_crystal_colour yellow
_exptl_crystal_density_diffrn 1.477
_exptl_crystal_density_meas ?
_exptl_crystal_description prism
_exptl_crystal_F_000 648
_exptl_crystal_size_max 0.525
_exptl_crystal_size_mid 0.325
_exptl_crystal_size_min 0.275
_refine_diff_density_max 0.158
_refine_diff_density_min -0.183
_refine_ls_extinction_method none
_refine_ls_goodness_of_fit_all 1.077
_refine_ls_goodness_of_fit_obs 1.084
_refine_ls_hydrogen_treatment H_atoms:_see_text_below
_refine_ls_matrix_type full
_refine_ls_number_parameters 194
_refine_ls_number_reflns 2240
_refine_ls_number_restraints 0
_refine_ls_restrained_S_all 1.077
_refine_ls_restrained_S_obs 1.084
_refine_ls_R_factor_all 0.0496
_refine_ls_R_factor_obs .0358
_refine_ls_shift/esd_max 0.000
_refine_ls_shift/esd_mean 0.000
_refine_ls_structure_factor_coef Fsqd
_refine_ls_weighting_details 'w = 1/[\s^2^(Fo^2^)+(0.0607P)^2^+0.2183P] where P=(Fo^2^+2Fc^2^)/3'
_refine_ls_weighting_scheme calc
_refine_ls_wR_factor_all 0.1034
_refine_ls_wR_factor_obs .0954
_reflns_number_observed 1912
_reflns_number_total 2240
_reflns_observed_criterion >2sigma(I)
_cod_data_source_file ha1210.cif
_cod_data_source_block ha1210
_cod_depositor_comments
;
The following automatic conversions were performed:

'_exptl_crystal_density_meas' value 'not measured' was changed to '?'
- the value is perceived as not measured.

Automatic conversion script
Id: cif_fix_values 3008 2015-01-20 13:52:24Z robertas 

The following automatic conversions were performed:

'_refine_ls_weighting_scheme' value 'calc w =
1/[\s^2^(Fo^2^)+(0.0607P)^2^+0.2183P] where P=(Fo^2^+2Fc^2^)/3' was
changed to 'calc'. New tag '_refine_ls_weighting_details' was
created. The value of the new tag was set to 'w =
1/[\s^2^(Fo^2^)+(0.0607P)^2^+0.2183P] where P=(Fo^2^+2Fc^2^)/3'.

Automatic conversion script
Id: cif_fix_values 3143 2015-03-26 13:38:13Z robertas 
;
_cod_database_code 2007439

loop_
_symmetry_equiv_pos_as_xyz
'x, y, z'
'x+1/2, -y+1/2, -z'
'-x, y+1/2, -z+1/2'
'-x+1/2, -y, z+1/2'

loop_
_atom_site_aniso_label
_atom_site_aniso_U_11
_atom_site_aniso_U_22
_atom_site_aniso_U_33
_atom_site_aniso_U_12
_atom_site_aniso_U_13
_atom_site_aniso_U_23
C1 .0469(15) .0529(13) .0393(11) .0070(12) -.0017(11) .0033(9)
C2 .061(2) .0543(14) .0432(12) .0060(13) -.0001(12) -.0026(11)
C3 .060(2) .0557(14) .0470(12) -.0027(13) -.0058(14) .0062(11)
C4 .061(2) .067(2) .0426(11) .001(2) .0001(13) .0073(11)
C5 .060(2) .063(2) .0431(12) .0102(15) .0039(13) -.0019(12)
C6 .057(2) .0521(14) .0513(14) .0024(13) .0027(13) -.0025(11)
C7 .050(2) .0553(14) .0403(11) .0084(13) -.0036(11) -.0034(10)
C8 .045(2) .0509(13) .0416(11) .0050(11) -.0056(11) .0021(10)
C9 .055(2) .0545(15) .0431(12) .0035(13) -.0021(12) .0010(10)
C10 .064(2) .059(2) .0457(13) .0083(14) .0055(14) -.0011(11)
C11 .059(2) .072(2) .0438(12) .006(2) .0032(13) .0108(12)
C12 .048(2) .058(2) .0491(13) .0019(13) -.0072(12) .0109(12)
C13 .042(2) .0545(13) .0464(11) .0072(12) -.0099(12) .0021(10)
C14 .056(2) .067(2) .067(2) -.001(2) -.004(2) -.0141(14)
C15 .063(2) .071(2) .096(2) -.001(2) -.010(2) -.025(2)
C16 .062(2) .061(2) .102(2) -.008(2) -.018(2) .001(2)
C17 .054(2) .068(2) .078(2) -.004(2) -.009(2) .016(2)
N1 .0518(15) .0554(12) .0437(10) .0031(11) .0034(10) -.0004(9)
O1 .072(2) .0554(11) .0639(12) -.0034(11) .0151(12) -.0103(9)
Cl1 .1136(8) .0681(4) .0637(4) -.0262(5) .0019(5) .0031(4)
Cl2 .1143(9) .0839(6) .0733(5) .0039(6) .0361(6) -.0225(4)

loop_
_atom_site_label
_atom_site_fract_x
_atom_site_fract_y
_atom_site_fract_z
_atom_site_U_iso_or_equiv
_atom_site_thermal_displace_type
_atom_site_calc_flag
_atom_site_refinement_flags
_atom_site_occupancy
_atom_site_disorder_group
_atom_site_type_symbol
C1 -.3818(6) .3395(2) .16654(11) .0464(6) Uani d . 1 . C
C2 -.5050(6) .2577(2) .16305(12) .0527(7) Uani d . 1 . C
H2 -.4577 .2198 .1278 .055 Uiso calc . 1 . H
C3 -.6964(7) .2325(2) .21142(13) .0544(7) Uani d . 1 . C
C4 -.7789(7) .2867(2) .26323(12) .0568(7) Uani d . 1 . C
H4 -.9120 .2692 .2953 .069 Uiso calc . 1 . H
C5 -.6563(6) .3685(2) .26595(12) .0554(7) Uani d . 1 . C
C6 -.4602(7) .3960(2) .21931(13) .0535(7) Uani d . 1 . C
H6 -.3804 .4514 .2227 .085 Uiso calc . 1 . H
C7 -.0423(6) .4320(2) .11527(12) .0486(6) Uani d . 1 . C
H7 -.0804 .4734 .1488 .061 Uiso calc . 1 . H
C8 .1662(6) .4514(2) .06557(12) .0458(6) Uani d . 1 . C
C9 .2318(7) .3897(2) .01483(12) .0510(6) Uani d . 1 . C
C10 .4432(7) .4063(2) -.03311(13) .0561(7) Uani d . 1 . C
H10 .4886 .3638 -.0653 .066 Uiso calc . 1 . H
C11 .5829(7) .4837(2) -.03320(13) .0581(7) Uani d . 1 . C
H11 .7214 .4938 -.0658 .055 Uiso calc . 1 . H
C12 .5216(6) .5494(2) .01548(13) .0516(7) Uani d . 1 . C
C13 .3164(6) .5333(2) .06605(12) .0478(6) Uani d . 1 . C
C14 .2687(7) .6001(2) .11445(15) .0635(7) Uani d . 1 . C
H14 .1377 .5912 .1491 .062 Uiso calc . 1 . H
C15 .4110(8) .6771(2) .1113(2) .0764(10) Uani d . 1 . C
H15 .3737 .7203 .1434 .105 Uiso calc . 1 . H
C16 .6098(8) .6925(2) .0614(2) .0751(9) Uani d . 1 . C
H16 .7054 .7455 .0600 .089 Uiso calc . 1 . H
C17 .6651(7) .6299(2) .0144(2) .0668(8) Uani d . 1 . C
H17 .7999 .6403 -.0191 .067 Uiso calc . 1 . H
N1 -.1813(5) .35947(14) .11597(10) .0503(5) Uani d . 1 . N
O1 .0996(5) .31375(13) .00970(11) .0637(6) Uani d . 1 . O
H1O -.017(11) .313(3) .041(2) .115(17) Uiso d . 1 . H
Cl1 -.8446(2) .12860(6) .20800(4) .0818(3) Uani d . 1 . Cl
Cl2 -.7513(2) .43790(6) .33210(4) .0905(4) Uani d . 1 . Cl

loop_
_atom_type_symbol
_atom_type_description
_atom_type_scat_dispersion_real
_atom_type_scat_dispersion_imag
_atom_type_scat_source
C C 0.0020 0.0020 'International Tables Vol C Tables 4.2.6.8 and 6.1.1.4'
H H 0.0000 0.0000 'International Tables Vol C Tables 4.2.6.8 and 6.1.1.4'
N N 0.0040 0.0030 'International Tables Vol C Tables 4.2.6.8 and 6.1.1.4'
O O 0.0080 0.0060 'International Tables Vol C Tables 4.2.6.8 and 6.1.1.4'
Cl Cl 0.1320 0.1590 'International Tables Vol C Tables 4.2.6.8 and 6.1.1.4'

loop_
_geom_angle_atom_site_label_1
_geom_angle_atom_site_label_2
_geom_angle_atom_site_label_3
_geom_angle
_geom_angle_publ_flag
C2 C1 C6 118.9(3) ?
C2 C1 N1 116.6(2) y
C6 C1 N1 124.5(2) y
C3 C2 C1 120.1(2) ?
C3 C2 H2 120.0(3) ?
C1 C2 H2 120.0(3) ?
C2 C3 C4 122.2(3) ?
C2 C3 Cl1 119.9(2) y
C4 C3 Cl1 117.9(2) y
C3 C4 C5 117.2(3) ?
C3 C4 H4 121.4(3) ?
C5 C4 H4 121.4(3) ?
C6 C5 C4 122.5(2) ?
C6 C5 Cl2 119.2(2) y
C4 C5 Cl2 118.3(2) y
C5 C6 C1 119.0(3) ?
C5 C6 H6 120.5(3) ?
C1 C6 H6 120.5(3) ?
N1 C7 C8 122.8(2) y
N1 C7 H7 118.6(3) ?
C8 C7 H7 118.6(3) ?
C9 C8 C7 120.0(2) ?
C9 C8 C13 118.6(2) ?
C7 C8 C13 121.4(2) ?
O1 C9 C10 116.6(2) y
O1 C9 C8 122.5(3) y
C10 C9 C8 120.8(3) ?
C11 C10 C9 120.6(2) ?
C11 C10 H10 119.7(3) ?
C9 C10 H10 119.7(3) ?
C10 C11 C12 121.2(3) ?
C10 C11 H11 119.4(3) ?
C12 C11 H11 119.4(3) ?
C17 C12 C13 119.8(3) ?
C17 C12 C11 120.8(3) ?
C13 C12 C11 119.4(3) ?
C12 C13 C14 117.2(3) ?
C12 C13 C8 119.2(2) ?
C14 C13 C8 123.6(2) ?
C15 C14 C13 121.1(3) ?
C15 C14 H14 119.5(3) ?
C13 C14 H14 119.5(3) ?
C14 C15 C16 121.3(3) ?
C14 C15 H15 119.4(4) ?
C16 C15 H15 119.4(4) ?
C17 C16 C15 119.7(3) ?
C17 C16 H16 120.2(4) ?
C15 C16 H16 120.2(4) ?
C16 C17 C12 121.0(3) ?
C16 C17 H17 119.5(3) ?
C12 C17 H17 119.5(3) ?
C7 N1 C1 122.6(2) y
C9 O1 H1O 106.(3) ?

loop_
_geom_bond_atom_site_label_1
_geom_bond_atom_site_label_2
_geom_bond_site_symmetry_2
_geom_bond_distance
_geom_bond_publ_flag
C1 C2 . 1.382(4) ?
C1 C6 . 1.398(3) ?
C1 N1 . 1.407(3) y
C2 C3 . 1.368(4) ?
C2 H2 . .930(3) ?
C3 C4 . 1.369(4) ?
C3 Cl1 . 1.738(3) y
C4 C5 . 1.380(4) ?
C4 H4 . .930(3) ?
C5 C6 . 1.370(4) ?
C5 Cl2 . 1.735(3) y
C6 H6 . .930(3) ?
C7 N1 . 1.290(3) y
C7 C8 . 1.420(4) ?
C7 H7 . .930(2) ?
C8 C9 . 1.406(3) ?
C8 C13 . 1.442(4) ?
C9 O1 . 1.323(3) y
C9 C10 . 1.397(4) ?
C10 C11 . 1.357(4) ?
C10 H10 . .930(3) ?
C11 C12 . 1.416(4) ?
C11 H11 . .930(3) ?
C12 C17 . 1.406(4) ?
C12 C13 . 1.411(4) ?
C13 C14 . 1.412(4) ?
C14 C15 . 1.359(4) ?
C14 H14 . .930(3) ?
C15 C16 . 1.379(5) ?
C15 H15 . .930(3) ?
C16 C17 . 1.353(5) ?
C16 H16 . .930(3) ?
C17 H17 . .930(3) ?
O1 H1O . .83(5) ?

loop_
_geom_torsion_atom_site_label_1
_geom_torsion_atom_site_label_2
_geom_torsion_atom_site_label_3
_geom_torsion_atom_site_label_4
_geom_torsion
C6 C1 C2 C3 -1.2(4)
N1 C1 C2 C3 178.3(2)
C1 C2 C3 C4 1.8(4)
C1 C2 C3 Cl1 -178.5(2)
C2 C3 C4 C5 -1.3(4)
Cl1 C3 C4 C5 179.0(2)
C3 C4 C5 C6 0.1(4)
C3 C4 C5 Cl2 -178.7(2)
C4 C5 C6 C1 0.5(4)
Cl2 C5 C6 C1 179.3(2)
C2 C1 C6 C5 0.1(4)
N1 C1 C6 C5 -179.3(3)
N1 C7 C8 C9 -1.0(4)
N1 C7 C8 C13 179.6(2)
C7 C8 C9 O1 2.2(4)
C13 C8 C9 O1 -178.3(2)
C7 C8 C9 C10 -177.8(3)
C13 C8 C9 C10 1.6(4)
O1 C9 C10 C11 177.6(3)
C8 C9 C10 C11 -2.4(4)
C9 C10 C11 C12 0.7(4)
C10 C11 C12 C17 -179.2(3)
C10 C11 C12 C13 1.6(4)
C17 C12 C13 C14 -0.9(4)
C11 C12 C13 C14 178.3(3)
C17 C12 C13 C8 178.5(2)
C11 C12 C13 C8 -2.2(4)
C9 C8 C13 C12 0.6(3)
C7 C8 C13 C12 -180.0(2)
C9 C8 C13 C14 -180.0(3)
C7 C8 C13 C14 -0.6(4)
C12 C13 C14 C15 1.3(4)
C8 C13 C14 C15 -178.1(3)
C13 C14 C15 C16 -0.9(5)
C14 C15 C16 C17 0.1(6)
C15 C16 C17 C12 0.3(5)
C13 C12 C17 C16 0.1(4)
C11 C12 C17 C16 -179.1(3)
C8 C7 N1 C1 178.1(2)
C2 C1 N1 C7 -176.9(2)
C6 C1 N1 C7 2.5(4)

loop_
_cod_related_entry_id
_cod_related_entry_database
_cod_related_entry_code
1 ChemSpider 30652203
